data_1549130
loop_
_publ_author_name
'Moorthy, K.'
'NizamMohideen, M.'
'Vetrivel, S.'
'Vinoth, E.'
'Arun, A.'

_publ_section_title
;
 2-Fluoro-5-nitroaniline
;
_journal_coeditor_code HB4212
_journal_issue 3
_journal_name_full IUCrData
_journal_page_first x180425
_journal_paper_doi 10.1107/S241431461800425X
_journal_volume 3
_journal_year 2018
_chemical_formula_iupac 'C6 H5 F N2 O2'
_chemical_formula_moiety 'C6 H5 F N2 O2'
_chemical_formula_sum 'C6 H5 F N2 O2'
_chemical_formula_weight 156.12
_chemical_name_systematic
;
2-Fluoro-5-nitroaniline
;
_space_group_crystal_system monoclinic
_space_group_IT_number 14
_space_group_name_Hall '-P 2yn'
_space_group_name_H-M_alt 'P 1 21/n 1'
_symmetry_space_group_name_Hall '-P 2yn'
_symmetry_space_group_name_H-M 'P 1 21/n 1'
_atom_sites_solution_hydrogens mixed
_atom_sites_solution_primary direct
_audit_creation_method SHELXL-2014/7
_cell_angle_alpha 90
_cell_angle_beta 102.143(3)
_cell_angle_gamma 90
_cell_formula_units_Z 4
_cell_length_a 12.1967(9)
_cell_length_b 3.7559(2)
_cell_length_c 14.4539(10)
_cell_measurement_reflns_used 2057
_cell_measurement_temperature 296(2)
_cell_measurement_theta_max 28.03
_cell_measurement_theta_min 2.45
_cell_volume 647.31(7)
_computing_cell_refinement
;
SAINT (Bruker, 2004)
;
_computing_data_collection
;
APEX2 (Bruker, 2004)
;
_computing_data_reduction
;
SAINT (Bruker, 2004)
;
_computing_molecular_graphics
;
ORTEP-3 for Windows (Farrugia, 2012) and Mercury (Macrae <i>et al.</i>,
2008)
;
_computing_publication_material
;
SHELXL2014 (Sheldrick, 2015b), WinGX (Farrugia, 2012) and PLATON
(Spek, 2009)
;
_computing_structure_refinement
;
SHELXL2014 (Sheldrick, 2015b)
;
_computing_structure_solution
;
SHELXT2014 (Sheldrick, 2015a)
;
_diffrn_ambient_temperature 296(2)
_diffrn_measured_fraction_theta_full 0.980
_diffrn_measured_fraction_theta_max 0.980
_diffrn_measurement_device_type 'Bruker KappaCCD'
_diffrn_measurement_method '\w and \f scan'
_diffrn_radiation_monochromator graphite
_diffrn_radiation_source 'fine-focus sealed tube'
_diffrn_radiation_type MoK\a
_diffrn_radiation_wavelength 0.71073
_diffrn_reflns_av_R_equivalents 0.0404
_diffrn_reflns_limit_h_max 14
_diffrn_reflns_limit_h_min -14
_diffrn_reflns_limit_k_max 4
_diffrn_reflns_limit_k_min -4
_diffrn_reflns_limit_l_max 17
_diffrn_reflns_limit_l_min -17
_diffrn_reflns_number 7982
_diffrn_reflns_theta_full 24.984
_diffrn_reflns_theta_max 24.984
_diffrn_reflns_theta_min 2.456
_exptl_absorpt_coefficient_mu 0.141
_exptl_absorpt_correction_T_max 0.7456
_exptl_absorpt_correction_T_min 0.6656
_exptl_absorpt_correction_type multi-scan
_exptl_absorpt_process_details
;
(SADABS; Bruker, 2004)
;
_exptl_crystal_colour brown
_exptl_crystal_density_diffrn 1.602
_exptl_crystal_description block
_exptl_crystal_F_000 320
_exptl_crystal_size_max 0.250
_exptl_crystal_size_mid 0.200
_exptl_crystal_size_min 0.150
_refine_diff_density_max 0.146
_refine_diff_density_min -0.186
_refine_ls_extinction_method none
_refine_ls_goodness_of_fit_ref 1.087
_refine_ls_hydrogen_treatment mixed
_refine_ls_matrix_type full
_refine_ls_number_parameters 108
_refine_ls_number_reflns 1124
_refine_ls_number_restraints 0
_refine_ls_restrained_S_all 1.087
_refine_ls_R_factor_all 0.0695
_refine_ls_R_factor_gt 0.0380
_refine_ls_shift/su_max 0.000
_refine_ls_shift/su_mean 0.000
_refine_ls_structure_factor_coef Fsqd
_refine_ls_weighting_details 'w=1/[\s^2^(Fo^2^)+(0.0453P)^2^+0.1287P] where P=(Fo^2^+2Fc^2^)/3'
_refine_ls_weighting_scheme calc
_refine_ls_wR_factor_gt 0.0897
_refine_ls_wR_factor_ref 0.1063
_reflns_number_gt 731
_reflns_number_total 1124
_reflns_threshold_expression 'I > 2\s(I)'
_cod_data_source_file hb4212sup1.cif
_cod_data_source_block I
_cod_database_code 1549130
_shelx_space_group_comment
;
The symmetry employed for this shelxl refinement is uniquely defined
by the following loop, which should always be used as a source of
symmetry information in preference to the above space-group names.
They are only intended as comments.
;
_shelx_estimated_absorpt_t_min 0.966
_shelx_estimated_absorpt_t_max 0.979

loop_
_space_group_symop_operation_xyz
'x, y, z'
'-x+1/2, y+1/2, -z+1/2'
'-x, -y, -z'
'x-1/2, -y-1/2, z-1/2'

loop_
_atom_site_type_symbol
_atom_site_label
_atom_site_fract_x
_atom_site_fract_y
_atom_site_fract_z
_atom_site_U_iso_or_equiv
_atom_site_adp_type
_atom_site_calc_flag
_atom_site_occupancy
C C1 0.24514(17) 1.0767(5) 0.94448(14) 0.0370(5) Uani d 1
C C2 0.16370(17) 0.9076(5) 0.98328(16) 0.0423(6) Uani d 1
C C3 0.17626(19) 0.8268(5) 1.07728(16) 0.0430(6) Uani d 1
H H3 0.1187 0.7157 1.0995 0.052 Uiso calc 1
C C4 0.27553(18) 0.9127(5) 1.13846(15) 0.0402(6) Uani d 1
H H4 0.2869 0.8600 1.2026 0.048 Uiso calc 1
C C5 0.35721(17) 1.0787(5) 1.10151(13) 0.0327(5) Uani d 1
C C6 0.34464(17) 1.1593(5) 1.00692(13) 0.0343(5) Uani d 1
H H6 0.4027 1.2687 0.9850 0.041 Uiso calc 1
N N1 0.46159(16) 1.1836(4) 1.16606(12) 0.0439(5) Uani d 1
N N2 0.2278(2) 1.1426(7) 0.84863(14) 0.0563(6) Uani d 1
O O1 0.47362(16) 1.1064(6) 1.24921(11) 0.0826(7) Uani d 1
O O2 0.53201(14) 1.3472(5) 1.13505(11) 0.0627(5) Uani d 1
F F1 0.06598(11) 0.8233(4) 0.92311(10) 0.0660(5) Uani d 1
H H2B 0.158(2) 1.155(7) 0.8230(19) 0.074(9) Uiso d 1
H H2A 0.271(2) 1.293(7) 0.830(2) 0.083(11) Uiso d 1

loop_
_atom_site_aniso_label
_atom_site_aniso_U_11
_atom_site_aniso_U_22
_atom_site_aniso_U_33
_atom_site_aniso_U_12
_atom_site_aniso_U_13
_atom_site_aniso_U_23
C1 0.0376(13) 0.0370(12) 0.0353(11) 0.0103(11) 0.0055(10) -0.0004(10)
C2 0.0295(13) 0.0389(12) 0.0552(14) 0.0049(10) 0.0015(11) -0.0096(11)
C3 0.0391(14) 0.0358(12) 0.0597(15) -0.0010(11) 0.0231(12) -0.0013(10)
C4 0.0499(15) 0.0358(12) 0.0380(11) 0.0044(11) 0.0164(11) 0.0006(10)
C5 0.0341(12) 0.0294(10) 0.0345(11) 0.0040(9) 0.0067(9) -0.0024(9)
C6 0.0343(12) 0.0341(11) 0.0364(11) 0.0040(10) 0.0117(10) -0.0001(9)
N1 0.0433(12) 0.0475(11) 0.0387(11) 0.0041(10) 0.0035(9) -0.0031(9)
N2 0.0491(15) 0.0750(16) 0.0400(12) 0.0034(14) -0.0016(11) 0.0038(11)
O1 0.0832(15) 0.1230(16) 0.0340(10) -0.0218(12) -0.0053(9) 0.0090(11)
O2 0.0414(10) 0.0848(12) 0.0595(11) -0.0144(10) 0.0056(9) 0.0022(9)
F1 0.0375(8) 0.0796(10) 0.0755(10) -0.0046(7) -0.0001(7) -0.0135(8)

loop_
_atom_type_symbol
_atom_type_description
_atom_type_scat_dispersion_real
_atom_type_scat_dispersion_imag
_atom_type_scat_source
C C 0.0033 0.0016 'International Tables Vol C Tables 4.2.6.8 and 6.1.1.4'
H H 0.0000 0.0000 'International Tables Vol C Tables 4.2.6.8 and 6.1.1.4'
N N 0.0061 0.0033 'International Tables Vol C Tables 4.2.6.8 and 6.1.1.4'
O O 0.0106 0.0060 'International Tables Vol C Tables 4.2.6.8 and 6.1.1.4'
F F 0.0171 0.0103 'International Tables Vol C Tables 4.2.6.8 and 6.1.1.4'

loop_
_geom_angle_atom_site_label_1
_geom_angle_atom_site_label_2
_geom_angle_atom_site_label_3
_geom_angle
N2 C1 C6 122.8(2)
N2 C1 C2 121.0(2)
C6 C1 C2 116.15(19)
F1 C2 C3 119.0(2)
F1 C2 C1 116.9(2)
C3 C2 C1 124.1(2)
C2 C3 C4 119.0(2)
C2 C3 H3 120.5
C4 C3 H3 120.5
C5 C4 C3 117.85(19)
C5 C4 H4 121.1
C3 C4 H4 121.1
C4 C5 C6 123.2(2)
C4 C5 N1 118.56(18)
C6 C5 N1 118.27(18)
C5 C6 C1 119.77(19)
C5 C6 H6 120.1
C1 C6 H6 120.1
O1 N1 O2 122.5(2)
O1 N1 C5 118.28(19)
O2 N1 C5 119.18(18)
C1 N2 H2B 111.9(18)
C1 N2 H2A 117(2)
H2B N2 H2A 117(3)

loop_
_geom_bond_atom_site_label_1
_geom_bond_atom_site_label_2
_geom_bond_distance
C1 N2 1.379(3)
C1 C6 1.387(3)
C1 C2 1.392(3)
C2 F1 1.357(2)
C2 C3 1.369(3)
C3 C4 1.379(3)
C3 H3 0.9300
C4 C5 1.375(3)
C4 H4 0.9300
C5 C6 1.377(3)
C5 N1 1.465(3)
C6 H6 0.9300
N1 O1 1.215(2)
N1 O2 1.216(2)
N2 H2B 0.85(3)
N2 H2A 0.85(3)

loop_
_geom_hbond_atom_site_label_D
_geom_hbond_atom_site_label_H
_geom_hbond_atom_site_label_A
_geom_hbond_site_symmetry_A
_geom_hbond_distance_DH
_geom_hbond_distance_HA
_geom_hbond_distance_DA
_geom_hbond_angle_DHA
N2 H2B F1 . 0.85(3) 2.37(3) 2.718(3) 105(2)
N2 H2B O1 4_585 0.85(3) 2.45(3) 3.270(3) 162(2)
C6 H6 O2 3_687 0.93 2.51 3.348(3) 150

loop_
_geom_torsion_atom_site_label_1
_geom_torsion_atom_site_label_2
_geom_torsion_atom_site_label_3
_geom_torsion_atom_site_label_4
_geom_torsion
N2 C1 C2 F1 -2.2(3)
C6 C1 C2 F1 -179.70(16)
N2 C1 C2 C3 178.47(19)
C6 C1 C2 C3 1.0(3)
F1 C2 C3 C4 -179.95(17)
C1 C2 C3 C4 -0.7(3)
C2 C3 C4 C5 0.4(3)
C3 C4 C5 C6 -0.6(3)
C3 C4 C5 N1 177.80(17)
C4 C5 C6 C1 1.0(3)
N1 C5 C6 C1 -177.43(16)
N2 C1 C6 C5 -178.51(18)
C2 C1 C6 C5 -1.1(3)
C4 C5 N1 O1 3.0(3)
C6 C5 N1 O1 -178.58(19)
C4 C5 N1 O2 -176.16(18)
C6 C5 N1 O2 2.3(3)

_cod_database_fobs_code 1549130
